data_7702960
loop_
_publ_author_name
'Petrus, Rafa\/l'
'Fa\/lat, Patryk'
'Sobota, Piotr'

_publ_section_title
;
 Use of lithium aryloxides as promoters for preparation of \a-hydroxy acid
 esters.
;
_journal_issue 3
_journal_name_full 'Dalton transactions (Cambridge, England : 2003)'
_journal_page_first 866
_journal_page_last 876
_journal_paper_doi 10.1039/c9dt03631h
_journal_volume 49
_journal_year 2020
_chemical_formula_moiety 'C48 H42 Li6 O18'
_chemical_formula_sum 'C48 H42 Li6 O18'
_chemical_formula_weight 948.45
_chemical_properties_physical Air-sensitive,Moisture-sensitive,Hygroscopic
_space_group_crystal_system triclinic
_space_group_IT_number 2
_space_group_name_Hall '-P 1'
_space_group_name_H-M_alt 'P -1'
_atom_sites_solution_hydrogens geom
_atom_sites_solution_primary direct
_atom_sites_solution_secondary difmap
_audit_creation_method SHELXL-2014/7
_audit_update_record
;
2019-07-30 deposited with the CCDC.	2019-12-13 downloaded from the CCDC.
;
_cell_angle_alpha 65.36(2)
_cell_angle_beta 75.12(2)
_cell_angle_gamma 84.37(2)
_cell_formula_units_Z 1
_cell_length_a 8.183(4)
_cell_length_b 12.029(6)
_cell_length_c 13.174(8)
_cell_measurement_reflns_used 2884
_cell_measurement_temperature 100(2)
_cell_measurement_theta_max 36.8160
_cell_measurement_theta_min 2.9085
_cell_volume 1139.1(11)
_computing_cell_refinement 'CrysAlis PRO (Agilent, 2011)'
_computing_data_collection 'CrysAlis PRO (Agilent, 2011)'
_computing_data_reduction 'CrysAlis PRO (Agilent, 2011)'
_computing_molecular_graphics 'DIAMOND  (Brandenburg, 2007)'
_computing_publication_material 'SHELXL-2014/7 (Sheldrick, 2014)'
_computing_structure_refinement 'SHELXL-2014/7 (Sheldrick, 2014)'
_computing_structure_solution 'SHELXS-2014/7 (Sheldrick, 2014)'
_diffrn_ambient_temperature 100(2)
_diffrn_measured_fraction_theta_full 0.995
_diffrn_measured_fraction_theta_max 0.988
_diffrn_measurement_device_type 'KUMA KM4 CCD \k-geometry diffractometer'
_diffrn_measurement_method \w
_diffrn_radiation_source 'fine-focus sealed tube'
_diffrn_radiation_type MoK\a
_diffrn_radiation_wavelength 0.71073
_diffrn_reflns_av_R_equivalents 0.0538
_diffrn_reflns_av_unetI/netI 0.0871
_diffrn_reflns_Laue_measured_fraction_full 0.995
_diffrn_reflns_Laue_measured_fraction_max 0.988
_diffrn_reflns_limit_h_max 8
_diffrn_reflns_limit_h_min -10
_diffrn_reflns_limit_k_max 15
_diffrn_reflns_limit_k_min -15
_diffrn_reflns_limit_l_max 16
_diffrn_reflns_limit_l_min -16
_diffrn_reflns_number 10125
_diffrn_reflns_point_group_measured_fraction_full 0.995
_diffrn_reflns_point_group_measured_fraction_max 0.988
_diffrn_reflns_theta_full 25.000
_diffrn_reflns_theta_max 27.000
_diffrn_reflns_theta_min 2.909
_exptl_absorpt_coefficient_mu 0.103
_exptl_absorpt_correction_T_max 0.993
_exptl_absorpt_correction_T_min 0.985
_exptl_absorpt_correction_type analytical
_exptl_absorpt_process_details
;
CrysAlisPro, Agilent Technologies,
Version 1.171.36.28 (release 01-02-2013 CrysAlis171 .NET)
(compiled Feb  1 2013,16:14:44)
Analytical numeric absorption correction using a multifaceted crystal
			model based on expressions derived by R.C. Clark & J.S. Reid.
(Clark, R. C. & Reid, J. S. (1995). Acta Cryst. A51, 887-897)
;
_exptl_crystal_colour colourless
_exptl_crystal_density_diffrn 1.383
_exptl_crystal_description needle
_exptl_crystal_F_000 492
_exptl_crystal_size_max 0.260
_exptl_crystal_size_mid 0.110
_exptl_crystal_size_min 0.090
_refine_diff_density_max 0.284
_refine_diff_density_min -0.267
_refine_diff_density_rms 0.069
_refine_ls_extinction_method none
_refine_ls_goodness_of_fit_ref 1.034
_refine_ls_hydrogen_treatment constr
_refine_ls_matrix_type full
_refine_ls_number_parameters 328
_refine_ls_number_reflns 4925
_refine_ls_number_restraints 0
_refine_ls_restrained_S_all 1.034
_refine_ls_R_factor_all 0.1065
_refine_ls_R_factor_gt 0.0635
_refine_ls_shift/su_max 0.000
_refine_ls_shift/su_mean 0.000
_refine_ls_structure_factor_coef Fsqd
_refine_ls_weighting_details 'w=1/[\s^2^(Fo^2^)+(0.0611P)^2^+0.0938P] where P=(Fo^2^+2Fc^2^)/3'
_refine_ls_weighting_scheme calc
_refine_ls_wR_factor_gt 0.1313
_refine_ls_wR_factor_ref 0.1559
_reflns_Friedel_coverage 0.000
_reflns_number_gt 3231
_reflns_number_total 4925
_reflns_threshold_expression 'I > 2\s(I)'
_cod_data_source_file c9dt03631h2.cif
_cod_data_source_block 1
_cod_depositor_comments 'Adding full bibliography for 7702960--7702962.cif.'
_cod_database_code 7702960
_shelx_shelxl_version_number 2014/7
_shelx_space_group_comment
;
The symmetry employed for this shelxl refinement is uniquely defined
by the following loop, which should always be used as a source of
symmetry information in preference to the above space-group names.
They are only intended as comments.
;
_shelx_estimated_absorpt_t_min 0.974
_shelx_estimated_absorpt_t_max 0.991

loop_
_space_group_symop_operation_xyz
'x, y, z'
'-x, -y, -z'

loop_
_atom_site_label
_atom_site_type_symbol
_atom_site_fract_x
_atom_site_fract_y
_atom_site_fract_z
_atom_site_U_iso_or_equiv
_atom_site_adp_type
_atom_site_occupancy
_atom_site_site_symmetry_order
_atom_site_calc_flag
_atom_site_refinement_flags_posn
_atom_site_refinement_flags_adp
Li1 Li 0.6399(6) 0.3847(4) 0.6120(4) 0.0223(10) Uani 1 1 d . .
Li2 Li 0.3893(6) 0.6085(4) 0.5886(4) 0.0232(10) Uani 1 1 d . .
Li3 Li 0.6959(6) 0.6175(4) 0.3744(4) 0.0224(10) Uani 1 1 d . .
O1 O 0.4553(2) 0.45035(15) 0.69190(14) 0.0173(4) Uani 1 1 d . .
O2 O 0.6919(2) 0.25897(16) 0.74259(15) 0.0221(4) Uani 1 1 d . .
O3 O 0.6213(2) 0.12025(16) 0.92295(15) 0.0274(5) Uani 1 1 d . .
C1 C 0.4168(3) 0.4159(2) 0.8049(2) 0.0180(6) Uani 1 1 d . .
C2 C 0.3044(3) 0.4865(2) 0.8547(2) 0.0225(6) Uani 1 1 d . .
H2 H 0.2597 0.5592 0.8058 0.027 Uiso 1 1 calc R U
C3 C 0.2577(4) 0.4536(3) 0.9715(2) 0.0273(7) Uani 1 1 d . .
H3 H 0.1827 0.5039 1.0016 0.033 Uiso 1 1 calc R U
C4 C 0.3195(4) 0.3470(3) 1.0463(2) 0.0284(7) Uani 1 1 d . .
H4 H 0.2869 0.3240 1.1271 0.034 Uiso 1 1 calc R U
C5 C 0.4282(3) 0.2764(2) 1.0011(2) 0.0237(6) Uani 1 1 d . .
H5 H 0.4693 0.2031 1.0518 0.028 Uiso 1 1 calc R U
C6 C 0.4811(3) 0.3085(2) 0.8818(2) 0.0181(6) Uani 1 1 d . .
C7 C 0.6052(3) 0.2311(2) 0.8403(2) 0.0195(6) Uani 1 1 d . .
C8 C 0.7377(4) 0.0389(3) 0.8847(3) 0.0309(7) Uani 1 1 d . .
H8A H 0.6997 0.0248 0.8263 0.046 Uiso 1 1 calc R U
H8B H 0.7411 -0.0393 0.9503 0.046 Uiso 1 1 calc R U
H8C H 0.8509 0.0761 0.8517 0.046 Uiso 1 1 calc R U
O4 O 0.5111(2) 0.70383(14) 0.43595(14) 0.0175(4) Uani 1 1 d . .
O5 O 0.2845(2) 0.74151(15) 0.62032(15) 0.0216(4) Uani 1 1 d . .
O6 O 0.1641(2) 0.92499(16) 0.56452(16) 0.0268(5) Uani 1 1 d . .
C9 C 0.5134(3) 0.8250(2) 0.3870(2) 0.0171(5) Uani 1 1 d . .
C10 C 0.6257(3) 0.8862(2) 0.2791(2) 0.0213(6) Uani 1 1 d . .
H10 H 0.6977 0.8395 0.2430 0.026 Uiso 1 1 calc R U
C11 C 0.6334(3) 1.0126(2) 0.2246(2) 0.0224(6) Uani 1 1 d . .
H11 H 0.7113 1.0507 0.1525 0.027 Uiso 1 1 calc R U
C12 C 0.5294(3) 1.0849(2) 0.2733(2) 0.0232(6) Uani 1 1 d . .
H12 H 0.5363 1.1716 0.2361 0.028 Uiso 1 1 calc R U
C13 C 0.4159(3) 1.0272(2) 0.3773(2) 0.0211(6) Uani 1 1 d . .
H13 H 0.3425 1.0756 0.4106 0.025 Uiso 1 1 calc R U
C14 C 0.4051(3) 0.8993(2) 0.4356(2) 0.0180(6) Uani 1 1 d . .
C15 C 0.2833(3) 0.8459(2) 0.5473(2) 0.0187(6) Uani 1 1 d . .
C16 C 0.0377(4) 0.8779(3) 0.6726(2) 0.0308(7) Uani 1 1 d . .
H16A H -0.0173 0.8055 0.6795 0.046 Uiso 1 1 calc R U
H16B H -0.0471 0.9409 0.6749 0.046 Uiso 1 1 calc R U
H16C H 0.0922 0.8556 0.7365 0.046 Uiso 1 1 calc R U
O7 O 0.7791(2) 0.46377(15) 0.45878(14) 0.0178(4) Uani 1 1 d . .
O8 O 0.8879(2) 0.67185(16) 0.25078(15) 0.0217(4) Uani 1 1 d . .
O9 O 1.1008(2) 0.63011(16) 0.12766(15) 0.0247(5) Uani 1 1 d . .
C17 C 0.9345(3) 0.4258(2) 0.4288(2) 0.0164(5) Uani 1 1 d . .
C18 C 0.9928(3) 0.3161(2) 0.5057(2) 0.0195(6) Uani 1 1 d . .
H18 H 0.9212 0.2732 0.5794 0.023 Uiso 1 1 calc R U
C19 C 1.1493(3) 0.2697(2) 0.4771(2) 0.0204(6) Uani 1 1 d . .
H19 H 1.1835 0.1956 0.5309 0.024 Uiso 1 1 calc R U
C20 C 1.2592(3) 0.3303(2) 0.3698(2) 0.0211(6) Uani 1 1 d . .
H20 H 1.3681 0.2987 0.3504 0.025 Uiso 1 1 calc R U
C21 C 1.2061(3) 0.4364(2) 0.2931(2) 0.0194(6) Uani 1 1 d . .
H21 H 1.2793 0.4773 0.2196 0.023 Uiso 1 1 calc R U
C22 C 1.0461(3) 0.4868(2) 0.3200(2) 0.0162(5) Uani 1 1 d . .
C23 C 1.0014(3) 0.6027(2) 0.2340(2) 0.0193(6) Uani 1 1 d . .
C24 C 1.0563(4) 0.7395(2) 0.0379(2) 0.0281(7) Uani 1 1 d . .
H24A H 0.9406 0.7313 0.0336 0.042 Uiso 1 1 calc R U
H24B H 1.1346 0.7512 -0.0359 0.042 Uiso 1 1 calc R U
H24C H 1.0636 0.8103 0.0553 0.042 Uiso 1 1 calc R U

loop_
_atom_site_aniso_label
_atom_site_aniso_U_11
_atom_site_aniso_U_22
_atom_site_aniso_U_33
_atom_site_aniso_U_23
_atom_site_aniso_U_13
_atom_site_aniso_U_12
Li1 0.021(2) 0.024(2) 0.019(2) -0.008(2) -0.0028(19) 0.0004(19)
Li2 0.029(3) 0.015(2) 0.024(2) -0.0065(19) -0.005(2) 0.0048(19)
Li3 0.024(2) 0.019(2) 0.019(2) -0.0051(19) -0.001(2) -0.0008(19)
O1 0.0205(10) 0.0165(9) 0.0145(9) -0.0059(7) -0.0047(8) 0.0010(7)
O2 0.0242(10) 0.0232(10) 0.0163(9) -0.0069(8) -0.0032(8) 0.0024(8)
O3 0.0363(12) 0.0177(10) 0.0201(10) -0.0018(8) -0.0056(9) 0.0065(9)
C1 0.0197(14) 0.0171(13) 0.0168(13) -0.0059(11) -0.0034(11) -0.0053(11)
C2 0.0281(15) 0.0198(14) 0.0198(14) -0.0089(12) -0.0064(12) 0.0049(12)
C3 0.0337(17) 0.0285(16) 0.0206(14) -0.0150(13) -0.0010(13) 0.0039(13)
C4 0.0397(18) 0.0307(16) 0.0145(13) -0.0101(13) -0.0041(13) -0.0009(14)
C5 0.0311(16) 0.0192(14) 0.0170(13) -0.0034(12) -0.0054(12) -0.0021(12)
C6 0.0213(14) 0.0166(13) 0.0152(13) -0.0055(11) -0.0039(11) -0.0001(11)
C7 0.0223(14) 0.0183(13) 0.0191(13) -0.0058(12) -0.0094(12) -0.0017(11)
C8 0.0377(18) 0.0199(15) 0.0320(16) -0.0083(13) -0.0098(14) 0.0075(13)
O4 0.0219(10) 0.0109(9) 0.0174(9) -0.0040(8) -0.0042(8) 0.0011(7)
O5 0.0265(10) 0.0186(10) 0.0200(10) -0.0085(8) -0.0055(8) 0.0025(8)
O6 0.0272(11) 0.0235(10) 0.0261(10) -0.0111(9) -0.0014(9) 0.0070(8)
C9 0.0185(13) 0.0157(13) 0.0162(13) -0.0048(11) -0.0060(11) 0.0013(11)
C10 0.0229(15) 0.0190(13) 0.0205(14) -0.0064(12) -0.0053(12) 0.0009(11)
C11 0.0259(15) 0.0209(14) 0.0188(13) -0.0064(12) -0.0044(12) -0.0026(12)
C12 0.0335(16) 0.0147(13) 0.0207(14) -0.0046(11) -0.0100(13) 0.0001(12)
C13 0.0276(15) 0.0178(13) 0.0207(13) -0.0096(11) -0.0098(12) 0.0060(11)
C14 0.0207(14) 0.0171(13) 0.0159(13) -0.0055(11) -0.0067(11) 0.0023(11)
C15 0.0220(14) 0.0151(13) 0.0221(14) -0.0088(12) -0.0094(12) 0.0031(11)
C16 0.0272(16) 0.0327(17) 0.0288(16) -0.0140(14) 0.0002(13) 0.0055(13)
O7 0.0177(9) 0.0166(9) 0.0171(9) -0.0066(8) -0.0018(8) 0.0011(7)
O8 0.0224(10) 0.0176(9) 0.0210(10) -0.0056(8) -0.0024(8) 0.0013(8)
O9 0.0283(11) 0.0219(10) 0.0177(9) -0.0053(8) -0.0003(8) 0.0015(8)
C17 0.0178(13) 0.0165(13) 0.0178(13) -0.0095(11) -0.0053(11) 0.0008(10)
C18 0.0206(14) 0.0211(14) 0.0173(13) -0.0081(11) -0.0046(11) -0.0008(11)
C19 0.0233(15) 0.0166(13) 0.0254(14) -0.0101(12) -0.0119(12) 0.0053(11)
C20 0.0172(14) 0.0226(14) 0.0280(15) -0.0156(13) -0.0052(12) 0.0044(11)
C21 0.0201(14) 0.0182(13) 0.0219(14) -0.0112(12) -0.0027(11) -0.0016(11)
C22 0.0182(13) 0.0147(12) 0.0167(13) -0.0075(11) -0.0041(11) 0.0011(10)
C23 0.0162(14) 0.0219(14) 0.0189(13) -0.0093(12) 0.0005(11) -0.0042(11)
C24 0.0358(17) 0.0236(15) 0.0166(14) -0.0013(12) -0.0027(13) -0.0036(13)

loop_
_atom_type_symbol
_atom_type_description
_atom_type_scat_dispersion_real
_atom_type_scat_dispersion_imag
_atom_type_scat_source
C C 0.0033 0.0016 'International Tables Vol C Tables 4.2.6.8 and 6.1.1.4'
H H 0.0000 0.0000 'International Tables Vol C Tables 4.2.6.8 and 6.1.1.4'
O O 0.0106 0.0060 'International Tables Vol C Tables 4.2.6.8 and 6.1.1.4'
Li Li -0.0003 0.0001 'International Tables Vol C Tables 4.2.6.8 and 6.1.1.4'

loop_
_geom_angle_atom_site_label_1
_geom_angle_atom_site_label_2
_geom_angle_atom_site_label_3
_geom_angle
_geom_angle_site_symmetry_3
O2 Li1 O1 96.7(2) .
O2 Li1 O7 130.0(3) .
O1 Li1 O7 128.7(3) .
O2 Li1 O4 102.6(2) 2_666
O1 Li1 O4 95.0(2) 2_666
O7 Li1 O4 94.0(2) 2_666
O5 Li2 O4 96.3(2) .
O5 Li2 O1 129.9(3) .
O4 Li2 O1 126.3(2) .
O5 Li2 O7 108.0(2) 2_666
O4 Li2 O7 95.5(2) 2_666
O1 Li2 O7 94.3(2) 2_666
O7 Li3 O8 97.6(2) .
O7 Li3 O4 125.7(2) .
O8 Li3 O4 132.5(3) .
O7 Li3 O1 95.1(2) 2_666
O8 Li3 O1 101.5(2) 2_666
O4 Li3 O1 93.7(2) 2_666
C1 O1 Li1 123.5(2) .
C1 O1 Li2 121.9(2) .
Li1 O1 Li2 111.0(2) .
C1 O1 Li3 117.12(19) 2_666
Li1 O1 Li3 85.5(2) 2_666
Li2 O1 Li3 83.7(2) 2_666
C7 O2 Li1 124.2(2) .
C7 O3 C8 115.2(2) .
O1 C1 C2 120.0(2) .
O1 C1 C6 123.4(2) .
C2 C1 C6 116.6(2) .
C3 C2 C1 122.3(3) .
C3 C2 H2 118.9 .
C1 C2 H2 118.9 .
C2 C3 C4 120.7(3) .
C2 C3 H3 119.7 .
C4 C3 H3 119.7 .
C5 C4 C3 118.6(3) .
C5 C4 H4 120.7 .
C3 C4 H4 120.7 .
C4 C5 C6 122.2(3) .
C4 C5 H5 118.9 .
C6 C5 H5 118.9 .
C5 C6 C1 119.6(2) .
C5 C6 C7 118.6(2) .
C1 C6 C7 121.8(2) .
O2 C7 O3 120.0(2) .
O2 C7 C6 126.6(2) .
O3 C7 C6 113.4(2) .
O3 C8 H8A 109.5 .
O3 C8 H8B 109.5 .
H8A C8 H8B 109.5 .
O3 C8 H8C 109.5 .
H8A C8 H8C 109.5 .
H8B C8 H8C 109.5 .
C9 O4 Li2 124.4(2) .
C9 O4 Li3 118.1(2) .
Li2 O4 Li3 114.0(2) .
C9 O4 Li1 116.96(19) 2_666
Li2 O4 Li1 84.8(2) 2_666
Li3 O4 Li1 84.8(2) 2_666
C15 O5 Li2 124.1(2) .
C15 O6 C16 115.8(2) .
O4 C9 C10 119.4(2) .
O4 C9 C14 123.7(2) .
C10 C9 C14 116.9(2) .
C11 C10 C9 121.6(2) .
C11 C10 H10 119.2 .
C9 C10 H10 119.2 .
C10 C11 C12 121.3(3) .
C10 C11 H11 119.3 .
C12 C11 H11 119.3 .
C13 C12 C11 118.1(2) .
C13 C12 H12 121.0 .
C11 C12 H12 121.0 .
C12 C13 C14 122.3(2) .
C12 C13 H13 118.9 .
C14 C13 H13 118.9 .
C13 C14 C9 119.8(2) .
C13 C14 C15 118.5(2) .
C9 C14 C15 121.7(2) .
O5 C15 O6 120.9(2) .
O5 C15 C14 126.3(2) .
O6 C15 C14 112.7(2) .
O6 C16 H16A 109.5 .
O6 C16 H16B 109.5 .
H16A C16 H16B 109.5 .
O6 C16 H16C 109.5 .
H16A C16 H16C 109.5 .
H16B C16 H16C 109.5 .
C17 O7 Li3 124.0(2) .
C17 O7 Li1 121.4(2) .
Li3 O7 Li1 112.7(2) .
C17 O7 Li2 110.66(19) 2_666
Li3 O7 Li2 86.2(2) 2_666
Li1 O7 Li2 85.0(2) 2_666
C23 O8 Li3 122.3(2) .
C23 O9 C24 115.6(2) .
O7 C17 C18 119.7(2) .
O7 C17 C22 123.3(2) .
C18 C17 C22 116.9(2) .
C19 C18 C17 122.1(2) .
C19 C18 H18 118.9 .
C17 C18 H18 118.9 .
C18 C19 C20 120.8(2) .
C18 C19 H19 119.6 .
C20 C19 H19 119.6 .
C21 C20 C19 118.5(2) .
C21 C20 H20 120.8 .
C19 C20 H20 120.8 .
C20 C21 C22 122.1(2) .
C20 C21 H21 118.9 .
C22 C21 H21 118.9 .
C21 C22 C17 119.5(2) .
C21 C22 C23 118.5(2) .
C17 C22 C23 121.9(2) .
O8 C23 O9 120.2(2) .
O8 C23 C22 126.8(2) .
O9 C23 C22 113.0(2) .
O9 C24 H24A 109.5 .
O9 C24 H24B 109.5 .
H24A C24 H24B 109.5 .
O9 C24 H24C 109.5 .
H24A C24 H24C 109.5 .
H24B C24 H24C 109.5 .

loop_
_geom_bond_atom_site_label_1
_geom_bond_atom_site_label_2
_geom_bond_distance
_geom_bond_site_symmetry_2
Li1 O2 1.873(5) .
Li1 O1 1.912(5) .
Li1 O7 1.926(5) .
Li1 O4 2.069(5) 2_666
Li2 O5 1.891(5) .
Li2 O4 1.904(5) .
Li2 O1 1.944(5) .
Li2 O7 2.043(5) 2_666
Li3 O7 1.883(5) .
Li3 O8 1.883(5) .
Li3 O4 1.946(5) .
Li3 O1 2.075(5) 2_666
O1 C1 1.325(3) .
O2 C7 1.221(3) .
O3 C7 1.345(3) .
O3 C8 1.449(3) .
C1 C2 1.414(4) .
C1 C6 1.422(3) .
C2 C3 1.375(4) .
C2 H2 0.9500 .
C3 C4 1.395(4) .
C3 H3 0.9500 .
C4 C5 1.368(4) .
C4 H4 0.9500 .
C5 C6 1.408(3) .
C5 H5 0.9500 .
C6 C7 1.467(4) .
C8 H8A 0.9800 .
C8 H8B 0.9800 .
C8 H8C 0.9800 .
O4 C9 1.325(3) .
O4 Li1 2.069(5) 2_666
O5 C15 1.224(3) .
O6 C15 1.339(3) .
O6 C16 1.451(3) .
C9 C10 1.413(3) .
C9 C14 1.423(3) .
C10 C11 1.385(3) .
C10 H10 0.9500 .
C11 C12 1.390(4) .
C11 H11 0.9500 .
C12 C13 1.378(4) .
C12 H12 0.9500 .
C13 C14 1.404(3) .
C13 H13 0.9500 .
C14 C15 1.468(4) .
C16 H16A 0.9800 .
C16 H16B 0.9800 .
C16 H16C 0.9800 .
O7 C17 1.327(3) .
O7 Li2 2.043(5) 2_666
O8 C23 1.225(3) .
O9 C23 1.348(3) .
O9 C24 1.446(3) .
C17 C18 1.416(3) .
C17 C22 1.418(3) .
C18 C19 1.371(4) .
C18 H18 0.9500 .
C19 C20 1.398(4) .
C19 H19 0.9500 .
C20 C21 1.371(4) .
C20 H20 0.9500 .
C21 C22 1.412(3) .
C21 H21 0.9500 .
C22 C23 1.468(4) .
C24 H24A 0.9800 .
C24 H24B 0.9800 .
C24 H24C 0.9800 .

loop_
_geom_hbond_atom_site_label_D
_geom_hbond_atom_site_label_H
_geom_hbond_atom_site_label_A
_geom_hbond_distance_DH
_geom_hbond_distance_HA
_geom_hbond_distance_DA
_geom_hbond_angle_DHA
C10 H10 O8 0.95 2.41 3.271(4) 151.0
C18 H18 O2 0.95 2.42 3.297(4) 153.5

loop_
_geom_torsion_atom_site_label_1
_geom_torsion_atom_site_label_2
_geom_torsion_atom_site_label_3
_geom_torsion_atom_site_label_4
_geom_torsion
_geom_torsion_site_symmetry_1
_geom_torsion_site_symmetry_4
O1 Li1 O2 C7 8.5(3) . .
O7 Li1 O2 C7 165.7(3) . .
O4 Li1 O2 C7 -88.1(3) 2_666 .
Li1 O1 C1 C2 165.8(2) . .
Li2 O1 C1 C2 9.4(4) . .
Li3 O1 C1 C2 -90.6(3) 2_666 .
Li1 O1 C1 C6 -15.1(4) . .
Li2 O1 C1 C6 -171.6(2) . .
Li3 O1 C1 C6 88.5(3) 2_666 .
O1 C1 C2 C3 178.7(2) . .
C6 C1 C2 C3 -0.5(4) . .
C1 C2 C3 C4 -0.5(4) . .
C2 C3 C4 C5 0.3(4) . .
C3 C4 C5 C6 0.9(4) . .
C4 C5 C6 C1 -1.9(4) . .
C4 C5 C6 C7 176.6(2) . .
O1 C1 C6 C5 -177.5(2) . .
C2 C1 C6 C5 1.6(4) . .
O1 C1 C6 C7 4.1(4) . .
C2 C1 C6 C7 -176.8(2) . .
Li1 O2 C7 O3 160.2(2) . .
Li1 O2 C7 C6 -21.3(4) . .
C8 O3 C7 O2 -3.7(3) . .
C8 O3 C7 C6 177.6(2) . .
C8 O3 C7 Li1 19.3(5) . .
C5 C6 C7 O2 -162.2(2) . .
C1 C6 C7 O2 16.3(4) . .
C5 C6 C7 O3 16.5(3) . .
C1 C6 C7 O3 -165.1(2) . .
C5 C6 C7 Li1 -174.0(2) . .
C1 C6 C7 Li1 4.5(3) . .
O4 Li2 O5 C15 12.2(3) . .
O1 Li2 O5 C15 162.4(3) . .
O7 Li2 O5 C15 -85.6(3) 2_666 .
Li1 Li2 O5 C15 -36.9(3) 2_666 .
Li3 Li2 O5 C15 -126.2(3) 2_666 .
Li1 Li2 O5 C15 123.4(5) . .
Li3 Li2 O5 C15 24.1(4) . .
Li2 O4 C9 C10 171.6(2) . .
Li3 O4 C9 C10 13.7(3) . .
Li1 O4 C9 C10 -85.4(3) 2_666 .
Li2 O4 C9 C14 -10.0(4) . .
Li3 O4 C9 C14 -167.9(2) . .
Li1 O4 C9 C14 93.1(3) 2_666 .
O4 C9 C10 C11 -179.8(2) . .
C14 C9 C10 C11 1.7(4) . .
C9 C10 C11 C12 -0.7(4) . .
C10 C11 C12 C13 -0.9(4) . .
C11 C12 C13 C14 1.4(4) . .
C12 C13 C14 C9 -0.3(4) . .
C12 C13 C14 C15 178.5(2) . .
O4 C9 C14 C13 -179.7(2) . .
C10 C9 C14 C13 -1.2(4) . .
O4 C9 C14 C15 1.5(4) . .
C10 C9 C14 C15 180.0(2) . .
Li2 O5 C15 O6 156.9(2) . .
Li2 O5 C15 C14 -23.5(4) . .
C16 O6 C15 O5 -1.2(3) . .
C16 O6 C15 C14 179.2(2) . .
C16 O6 C15 Li2 25.5(5) . .
C13 C14 C15 O5 -161.6(3) . .
C9 C14 C15 O5 17.2(4) . .
C13 C14 C15 O6 17.9(3) . .
C9 C14 C15 O6 -163.3(2) . .
C13 C14 C15 Li2 -174.7(2) . .
C9 C14 C15 Li2 4.1(3) . .
O8 Li3 O7 C17 3.6(3) . .
O4 Li3 O7 C17 -155.8(2) . .
O1 Li3 O7 C17 105.9(2) 2_666 .
O8 Li3 O7 Li1 168.25(19) . .
O4 Li3 O7 Li1 8.9(4) . .
O1 Li3 O7 Li1 -89.4(2) 2_666 .
Li2 Li3 O7 Li1 -82.9(2) 2_666 .
Li1 Li3 O7 Li1 -47.1(3) 2_666 .
C23 Li3 O7 Li1 173.61(18) . .
Li2 Li3 O7 Li1 3.6(2) . .
O8 Li3 O7 Li2 -108.8(2) . 2_666
O4 Li3 O7 Li2 91.8(3) . 2_666
O1 Li3 O7 Li2 -6.49(19) 2_666 2_666
Li1 Li3 O7 Li2 35.8(2) 2_666 2_666
C23 Li3 O7 Li2 -103.48(16) . 2_666
Li1 Li3 O7 Li2 82.9(2) . 2_666
Li2 Li3 O7 Li2 86.51(19) . 2_666
O7 Li3 O8 C23 13.9(3) . .
O4 Li3 O8 C23 171.0(3) . .
O1 Li3 O8 C23 -82.9(3) 2_666 .
Li3 O7 C17 C18 171.3(2) . .
Li1 O7 C17 C18 7.9(3) . .
Li2 O7 C17 C18 -89.0(3) 2_666 .
Li3 O7 C17 C22 -11.5(4) . .
Li1 O7 C17 C22 -174.9(2) . .
Li2 O7 C17 C22 88.2(3) 2_666 .
O7 C17 C18 C19 177.0(2) . .
C22 C17 C18 C19 -0.3(4) . .
C17 C18 C19 C20 0.4(4) . .
C18 C19 C20 C21 -0.8(4) . .
C19 C20 C21 C22 1.0(4) . .
C20 C21 C22 C17 -0.9(4) . .
C20 C21 C22 C23 178.3(2) . .
O7 C17 C22 C21 -176.7(2) . .
C18 C17 C22 C21 0.5(3) . .
O7 C17 C22 C23 4.1(4) . .
C18 C17 C22 C23 -178.6(2) . .
Li3 O8 C23 O9 155.3(2) . .
Li3 O8 C23 C22 -24.7(4) . .
C24 O9 C23 O8 -3.7(3) . .
C24 O9 C23 C22 176.4(2) . .
C24 O9 C23 Li3 25.2(5) . .
C21 C22 C23 O8 -162.9(2) . .
C17 C22 C23 O8 16.3(4) . .
C21 C22 C23 O9 17.1(3) . .
C17 C22 C23 O9 -163.8(2) . .
C21 C22 C23 Li3 -177.0(2) . .
C17 C22 C23 Li3 2.2(3) . .
